data_7039922
loop_
_publ_author_name
'Tatikonda, Rajendhraprasad'
'Bhowmik, Sandip'
'Rissanen, Kari'
'Haukka, Matti'
'Cametti, Massimo'

_publ_section_title
;
 Metallogel formation in aqueous DMSO by perfluoroalkyl decorated
 terpyridine ligands.
;
_journal_issue 32
_journal_name_full 'Dalton transactions (Cambridge, England : 2003)'
_journal_page_first 12756
_journal_page_last 12762
_journal_paper_doi 10.1039/c6dt02008a
_journal_volume 45
_journal_year 2016
_chemical_formula_moiety 'C26 H16 Cl2 F17 N3 O Zn, C2 H6 O S'
_chemical_formula_sum 'C28 H22 Cl2 F17 N3 O2 S Zn'
_chemical_formula_weight 923.81
_space_group_crystal_system triclinic
_space_group_IT_number 2
_space_group_name_Hall '-P 1'
_space_group_name_H-M_alt 'P -1'
_symmetry_space_group_name_Hall '-P 1'
_symmetry_space_group_name_H-M 'P -1'
_atom_sites_solution_hydrogens geom
_audit_creation_date 2016-04-18
_audit_creation_method
;
Olex2 1.2
(compiled 2015.09.30 svn.r3233 for OlexSys, GUI svn.r5103)
;
_audit_update_record
;
2016-04-29 deposited with the CCDC.
2016-07-14 downloaded from the CCDC.
;
_cell_angle_alpha 96.942(4)
_cell_angle_beta 92.184(4)
_cell_angle_gamma 95.173(3)
_cell_formula_units_Z 2
_cell_length_a 7.6578(3)
_cell_length_b 10.7944(4)
_cell_length_c 20.9475(10)
_cell_measurement_reflns_used 5315
_cell_measurement_temperature 100.00
_cell_measurement_theta_max 28.1510
_cell_measurement_theta_min 3.4260
_cell_volume 1709.75(12)
_computing_cell_refinement
;
CrysAlisPro, Agilent Technologies,
Version 1.171.36.32 (release 02-08-2013 CrysAlis171 .NET)
(compiled Aug  2 2013,16:46:58)
;
_computing_data_collection
;
CrysAlisPro, Agilent Technologies,
Version 1.171.36.32 (release 02-08-2013 CrysAlis171 .NET)
(compiled Aug  2 2013,16:46:58)
;
_computing_data_reduction
;
CrysAlisPro, Agilent Technologies,
Version 1.171.36.32 (release 02-08-2013 CrysAlis171 .NET)
(compiled Aug  2 2013,16:46:58)
;
_computing_molecular_graphics 'Olex2 (Dolomanov et al., 2009)'
_computing_publication_material 'Olex2 (Dolomanov et al., 2009)'
_computing_structure_refinement 'ShelXL (Sheldrick, 2015)'
_computing_structure_solution 'ShelXS (Sheldrick, 2008)'
_diffrn_ambient_temperature 100
_diffrn_detector_area_resol_mean 8.0053
_diffrn_measured_fraction_theta_full 0.998
_diffrn_measured_fraction_theta_max 0.992
_diffrn_measurement_details
;
  1 omega  -20.00    7.00   1.0000  177.5000
omega____ theta____ kappa____ phi______ frames
    -      -16.7586  -99.0000 -180.0000 27

  2 omega  -20.00   25.00   1.0000  177.5000
omega____ theta____ kappa____ phi______ frames
    -      -16.7586  -99.0000    0.0000 45

  3 omega   -8.00   59.00   1.0000  177.5000
omega____ theta____ kappa____ phi______ frames
    -       17.9305   37.0000  -30.0000 67

  4 omega   37.00   87.00   1.0000  177.5000
omega____ theta____ kappa____ phi______ frames
    -       17.9305  178.0000   60.0000 50

  5 omega   -8.00   84.00   1.0000  177.5000
omega____ theta____ kappa____ phi______ frames
    -       17.9305   37.0000 -150.0000 92

  6 omega  -55.00   44.00   1.0000  177.5000
omega____ theta____ kappa____ phi______ frames
    -       17.9305  -37.0000   30.0000 99
;
_diffrn_measurement_device_type 'SuperNova, Single source at offset, Eos'
_diffrn_measurement_method '\w scans'
_diffrn_orient_matrix_UB_11 0.0328908000
_diffrn_orient_matrix_UB_12 -0.0001743000
_diffrn_orient_matrix_UB_13 -0.0312066000
_diffrn_orient_matrix_UB_21 -0.0871074000
_diffrn_orient_matrix_UB_22 -0.0059846000
_diffrn_orient_matrix_UB_23 -0.0135539000
_diffrn_orient_matrix_UB_31 0.0011479000
_diffrn_orient_matrix_UB_32 0.0662290000
_diffrn_orient_matrix_UB_33 0.0029759000
_diffrn_radiation_monochromator mirror
_diffrn_radiation_type MoK\a
_diffrn_radiation_wavelength 0.71073
_diffrn_reflns_av_R_equivalents 0.0245
_diffrn_reflns_av_unetI/netI 0.0454
_diffrn_reflns_Laue_measured_fraction_full 0.998
_diffrn_reflns_Laue_measured_fraction_max 0.992
_diffrn_reflns_limit_h_max 9
_diffrn_reflns_limit_h_min -9
_diffrn_reflns_limit_k_max 11
_diffrn_reflns_limit_k_min -13
_diffrn_reflns_limit_l_max 21
_diffrn_reflns_limit_l_min -25
_diffrn_reflns_number 12136
_diffrn_reflns_point_group_measured_fraction_full 0.998
_diffrn_reflns_point_group_measured_fraction_max 0.992
_diffrn_reflns_theta_full 25.242
_diffrn_reflns_theta_max 25.999
_diffrn_reflns_theta_min 2.942
_diffrn_source 'SuperNova (Mo) X-ray Source'
_exptl_absorpt_coefficient_mu 1.062
_exptl_absorpt_correction_T_max 0.983
_exptl_absorpt_correction_T_min 0.961
_exptl_absorpt_correction_type gaussian
_exptl_absorpt_process_details
;
CrysAlisPro, Agilent Technologies,
Version 1.171.36.32 (release 02-08-2013 CrysAlis171 .NET)
(compiled Aug  2 2013,16:46:58)
Numerical absorption correction based on gaussian integration over
            a multifaceted crystal model
;
_exptl_crystal_colour 'clear colourless'
_exptl_crystal_colour_lustre clear
_exptl_crystal_colour_primary colourless
_exptl_crystal_density_diffrn 1.794
_exptl_crystal_F_000 920
_exptl_crystal_size_max 0.1045
_exptl_crystal_size_mid 0.0744
_exptl_crystal_size_min 0.038
_refine_diff_density_max 1.478
_refine_diff_density_min -0.595
_refine_diff_density_rms 0.072
_refine_ls_extinction_method none
_refine_ls_goodness_of_fit_ref 1.032
_refine_ls_hydrogen_treatment constr
_refine_ls_matrix_type full
_refine_ls_number_parameters 489
_refine_ls_number_reflns 6666
_refine_ls_number_restraints 0
_refine_ls_restrained_S_all 1.032
_refine_ls_R_factor_all 0.0500
_refine_ls_R_factor_gt 0.0365
_refine_ls_shift/su_max 0.001
_refine_ls_shift/su_mean 0.000
_refine_ls_structure_factor_coef Fsqd
_refine_ls_weighting_details 'w=1/[\s^2^(Fo^2^)+(0.0319P)^2^+1.2772P] where P=(Fo^2^+2Fc^2^)/3'
_refine_ls_weighting_scheme calc
_refine_ls_wR_factor_gt 0.0789
_refine_ls_wR_factor_ref 0.0848
_reflns_Friedel_coverage 0.000
_reflns_number_gt 5461
_reflns_number_total 6666
_reflns_threshold_expression 'I > 2\s(I)'
_cod_data_source_file c6dt02008a2.cif
_cod_data_source_block 2
_cod_depositor_comments 'Adding full bibliography for 7039921--7039925.cif.'
_cod_original_cell_volume 1709.77(13)
_cod_database_code 7039922
_chemical_oxdiff_formula 'C21 H16 N3 F17 Zn Cl2'
_chemical_oxdiff_usercomment 'Clear, Colorless, Plate, 0.09 0.07 0.03'
_shelx_space_group_comment
;
The symmetry employed for this shelxl refinement is uniquely defined
by the following loop, which should always be used as a source of
symmetry information in preference to the above space-group names.
They are only intended as comments.
;
_reflns_odcompleteness_completeness 99.82
_reflns_odcompleteness_iscentric 1
_reflns_odcompleteness_theta 25.63
_olex2_refinement_description
;
1. Fixed Uiso
 At 1.2 times of:
  All C(H) groups, All C(H,H) groups
 At 1.5 times of:
  All C(H,H,H) groups
2.a Secondary CH2 refined with riding coordinates:
 C18(H18A,H18B), C16(H16A,H16B), C17(H17A,H17B)
2.b Aromatic/amide H refined with riding coordinates:
 C9(H9), C12(H12), C13(H13), C4(H4), C1(H1), C7(H7), C2(H2), C3(H3), C14(H14),
 C15(H15)
2.c Idealised Me refined as rotating group:
 C28(H28A,H28B,H28C), C27(H27A,H27B,H27C)
;
_shelx_shelxl_version_number 2014/7
_ins_header
;
TITL 2 in P-1 
REM P-1 (#2 in standard setting)
CELL 0.71073   7.657845  10.794445  20.947549  96.9416  92.1842  95.1730
ZERR    2.00   0.000317   0.000448   0.001008   0.0037   0.0036   0.0034
LATT  1
SFAC C H N F Cl Zn
UNIT 42.00 32.00 6.00 34.00 4.00 2.00
TREF
HKLF 4
END
;
_olex2_submission_special_instructions 'No special instructions were received'

loop_
_space_group_symop_operation_xyz
'x, y, z'
'-x, -y, -z'

loop_
_atom_site_label
_atom_site_type_symbol
_atom_site_fract_x
_atom_site_fract_y
_atom_site_fract_z
_atom_site_U_iso_or_equiv
_atom_site_adp_type
_atom_site_occupancy
_atom_site_site_symmetry_order
_atom_site_calc_flag
_atom_site_refinement_flags_posn
Zn1 Zn 0.91533(4) 0.74539(3) 0.10460(2) 0.01468(9) Uani 1 1 d .
Cl2 Cl 1.00263(9) 0.65210(6) 0.19046(3) 0.02163(15) Uani 1 1 d .
Cl1 Cl 0.67726(8) 0.85366(6) 0.12378(3) 0.02030(15) Uani 1 1 d .
S1 S 1.48832(12) 0.51579(7) -0.25835(4) 0.0378(2) Uani 1 1 d .
F3 F 1.66905(19) 0.88075(14) -0.32233(8) 0.0217(4) Uani 1 1 d .
F4 F 1.5398(2) 1.04481(14) -0.28313(7) 0.0236(4) Uani 1 1 d .
F5 F 1.5033(2) 1.12127(14) -0.39663(8) 0.0277(4) Uani 1 1 d .
F6 F 1.5818(2) 0.94716(14) -0.44652(7) 0.0240(4) Uani 1 1 d .
F1 F 1.2482(2) 0.94919(16) -0.36698(8) 0.0292(4) Uani 1 1 d .
F7 F 1.9015(2) 0.98876(14) -0.39802(9) 0.0270(4) Uani 1 1 d .
F11 F 2.1122(2) 1.12745(15) -0.47241(9) 0.0339(4) Uani 1 1 d .
F10 F 1.7781(2) 1.14199(17) -0.48829(8) 0.0343(5) Uani 1 1 d .
F2 F 1.3790(2) 0.77917(15) -0.38894(8) 0.0285(4) Uani 1 1 d .
O1 O 1.1238(2) 0.80460(16) -0.17361(9) 0.0192(4) Uani 1 1 d .
N2 N 0.9976(3) 0.75637(18) 0.01070(10) 0.0136(5) Uani 1 1 d .
F12 F 2.1264(2) 1.22587(16) -0.37547(9) 0.0354(5) Uani 1 1 d .
F8 F 1.8364(2) 1.13383(16) -0.32364(8) 0.0339(4) Uani 1 1 d .
N3 N 1.1163(3) 0.90656(19) 0.11190(11) 0.0157(5) Uani 1 1 d .
F9 F 1.7752(2) 1.28792(15) -0.40710(10) 0.0388(5) Uani 1 1 d .
F14 F 1.9756(2) 1.35318(17) -0.50907(10) 0.0419(5) Uani 1 1 d .
F17 F 2.3068(2) 1.48296(17) -0.49600(13) 0.0578(7) Uani 1 1 d .
N1 N 0.7939(3) 0.57404(18) 0.04624(11) 0.0146(5) Uani 1 1 d .
C21 C 1.6047(3) 1.0266(2) -0.39202(13) 0.0182(6) Uani 1 1 d .
F13 F 2.0740(3) 1.43798(16) -0.41388(11) 0.0472(5) Uani 1 1 d .
C11 C 1.1766(3) 0.9388(2) 0.05651(13) 0.0140(5) Uani 1 1 d .
C9 C 1.1504(3) 0.8703(2) -0.06386(13) 0.0149(5) Uani 1 1 d .
H9 H 1.2263 0.9406 -0.0720 0.018 Uiso 1 1 calc R
C18 C 1.3068(3) 0.8336(2) -0.28128(13) 0.0188(6) Uani 1 1 d .
H18A H 1.3132 0.9063 -0.2473 0.023 Uiso 1 1 calc R
H18B H 1.3880 0.7743 -0.2677 0.023 Uiso 1 1 calc R
C12 C 1.2933(3) 1.0447(2) 0.05448(13) 0.0176(6) Uani 1 1 d .
H12 H 1.3362 1.0653 0.0148 0.021 Uiso 1 1 calc R
C20 C 1.5448(3) 0.9580(2) -0.33463(13) 0.0173(6) Uani 1 1 d .
C6 C 0.9330(3) 0.6701(2) -0.03808(13) 0.0138(5) Uani 1 1 d .
C19 C 1.3654(3) 0.8778(2) -0.34290(13) 0.0180(6) Uani 1 1 d .
C5 C 0.8169(3) 0.5655(2) -0.01727(13) 0.0140(5) Uani 1 1 d .
C13 C 1.3452(3) 1.1193(2) 0.11163(14) 0.0201(6) Uani 1 1 d .
H13 H 1.4247 1.1922 0.1116 0.024 Uiso 1 1 calc R
F16 F 2.3936(3) 1.3389(2) -0.44387(15) 0.0822(10) Uani 1 1 d .
C4 C 0.7426(3) 0.4650(2) -0.06032(13) 0.0168(6) Uani 1 1 d .
H4 H 0.7617 0.4611 -0.1050 0.020 Uiso 1 1 calc R
C24 C 2.0469(4) 1.2177(2) -0.43378(14) 0.0218(6) Uani 1 1 d .
C1 C 0.6945(3) 0.4827(2) 0.06866(14) 0.0186(6) Uani 1 1 d .
H1 H 0.6770 0.4885 0.1135 0.022 Uiso 1 1 calc R
C10 C 1.1073(3) 0.8539(2) -0.00195(13) 0.0136(5) Uani 1 1 d .
C7 C 0.9710(3) 0.6780(2) -0.10138(13) 0.0156(5) Uani 1 1 d .
H7 H 0.9245 0.6152 -0.1349 0.019 Uiso 1 1 calc R
C8 C 1.0798(3) 0.7811(2) -0.11439(13) 0.0159(6) Uani 1 1 d .
C22 C 1.7997(3) 1.0824(2) -0.38438(13) 0.0183(6) Uani 1 1 d .
C2 C 0.6156(3) 0.3793(2) 0.02855(14) 0.0191(6) Uani 1 1 d .
H2 H 0.5455 0.3155 0.0458 0.023 Uiso 1 1 calc R
C23 C 1.8469(4) 1.1834(2) -0.42926(14) 0.0206(6) Uani 1 1 d .
C16 C 1.0722(4) 0.7106(3) -0.22740(13) 0.0216(6) Uani 1 1 d .
H16A H 0.9444 0.6858 -0.2282 0.026 Uiso 1 1 calc R
H16B H 1.1353 0.6352 -0.2244 0.026 Uiso 1 1 calc R
C25 C 2.0895(4) 1.3443(3) -0.46061(16) 0.0273(7) Uani 1 1 d .
C3 C 0.6401(3) 0.3706(2) -0.03645(14) 0.0196(6) Uani 1 1 d .
H3 H 0.5873 0.3006 -0.0646 0.024 Uiso 1 1 calc R
C14 C 1.2806(3) 1.0871(2) 0.16867(14) 0.0204(6) Uani 1 1 d .
H14 H 1.3132 1.1381 0.2083 0.025 Uiso 1 1 calc R
F15 F 2.2864(4) 1.2939(2) -0.54096(15) 0.0803(9) Uani 1 1 d .
O2 O 1.5518(4) 0.5981(2) -0.19882(12) 0.0535(7) Uani 1 1 d .
C17 C 1.1198(4) 0.7693(3) -0.28774(14) 0.0233(6) Uani 1 1 d .
H17A H 1.0365 0.8315 -0.2955 0.028 Uiso 1 1 calc R
H17B H 1.1090 0.7034 -0.3253 0.028 Uiso 1 1 calc R
C15 C 1.1680(3) 0.9796(2) 0.16702(13) 0.0198(6) Uani 1 1 d .
H15 H 1.1255 0.9564 0.2063 0.024 Uiso 1 1 calc R
C26 C 2.2745(4) 1.3650(3) -0.4858(2) 0.0451(10) Uani 1 1 d .
C28 C 1.4950(5) 0.3572(3) -0.24300(18) 0.0389(8) Uani 1 1 d .
H28A H 1.6114 0.3462 -0.2247 0.058 Uiso 1 1 calc GR
H28B H 1.4713 0.3011 -0.2834 0.058 Uiso 1 1 calc GR
H28C H 1.4058 0.3372 -0.2125 0.058 Uiso 1 1 calc GR
C27 C 1.6626(5) 0.5209(3) -0.31163(19) 0.0519(10) Uani 1 1 d .
H27A H 1.6893 0.6070 -0.3211 0.078 Uiso 1 1 calc GR
H27B H 1.6279 0.4660 -0.3517 0.078 Uiso 1 1 calc GR
H27C H 1.7669 0.4924 -0.2915 0.078 Uiso 1 1 calc GR

loop_
_atom_site_aniso_label
_atom_site_aniso_U_11
_atom_site_aniso_U_22
_atom_site_aniso_U_33
_atom_site_aniso_U_23
_atom_site_aniso_U_13
_atom_site_aniso_U_12
Zn1 0.01363(15) 0.01470(15) 0.01716(17) 0.00733(12) 0.00365(12) 0.00090(12)
Cl2 0.0261(4) 0.0220(3) 0.0190(4) 0.0094(3) 0.0023(3) 0.0042(3)
Cl1 0.0154(3) 0.0143(3) 0.0324(4) 0.0065(3) 0.0059(3) 0.0014(2)
S1 0.0491(5) 0.0235(4) 0.0414(5) 0.0024(4) 0.0092(4) 0.0066(4)
F3 0.0169(8) 0.0271(8) 0.0243(9) 0.0138(7) 0.0014(7) 0.0052(7)
F4 0.0283(9) 0.0238(8) 0.0179(9) 0.0003(7) 0.0079(7) -0.0018(7)
F5 0.0180(8) 0.0292(9) 0.0419(11) 0.0220(8) 0.0081(8) 0.0092(7)
F6 0.0237(8) 0.0324(9) 0.0153(9) 0.0056(7) 0.0002(7) -0.0047(7)
F1 0.0168(8) 0.0420(10) 0.0335(10) 0.0228(8) 0.0017(7) 0.0036(7)
F7 0.0164(8) 0.0246(8) 0.0442(11) 0.0168(8) 0.0056(7) 0.0063(7)
F11 0.0299(10) 0.0240(9) 0.0508(12) 0.0085(8) 0.0222(9) 0.0051(7)
F10 0.0290(9) 0.0496(11) 0.0251(10) 0.0213(8) -0.0049(8) -0.0118(8)
F2 0.0310(9) 0.0310(9) 0.0210(9) -0.0009(7) 0.0086(7) -0.0072(7)
O1 0.0244(10) 0.0177(9) 0.0150(10) 0.0032(8) 0.0059(8) -0.0036(8)
N2 0.0094(10) 0.0125(10) 0.0200(12) 0.0056(9) 0.0015(9) 0.0012(8)
F12 0.0254(9) 0.0410(10) 0.0398(11) 0.0170(9) -0.0091(8) -0.0086(8)
F8 0.0338(10) 0.0451(11) 0.0190(9) 0.0033(8) 0.0007(8) -0.0155(8)
N3 0.0123(11) 0.0186(11) 0.0175(12) 0.0079(9) 0.0000(9) 0.0015(9)
F9 0.0278(10) 0.0232(9) 0.0712(15) 0.0166(9) 0.0234(9) 0.0104(7)
F14 0.0308(10) 0.0439(11) 0.0569(14) 0.0341(10) 0.0005(9) -0.0012(8)
F17 0.0272(10) 0.0353(11) 0.122(2) 0.0460(12) 0.0212(12) 0.0047(8)
N1 0.0107(10) 0.0143(10) 0.0211(13) 0.0094(9) 0.0047(9) 0.0029(8)
C21 0.0177(13) 0.0217(14) 0.0173(15) 0.0080(11) 0.0020(11) 0.0053(11)
F13 0.0547(13) 0.0196(9) 0.0675(15) 0.0051(9) 0.0194(11) -0.0010(9)
C11 0.0107(12) 0.0142(12) 0.0186(14) 0.0064(10) 0.0009(10) 0.0036(10)
C9 0.0125(12) 0.0122(12) 0.0211(15) 0.0061(10) 0.0026(11) 0.0020(10)
C18 0.0158(13) 0.0227(14) 0.0189(15) 0.0066(11) 0.0038(11) 0.0008(11)
C12 0.0152(13) 0.0184(13) 0.0206(15) 0.0083(11) 0.0036(11) 0.0005(11)
C20 0.0162(13) 0.0205(13) 0.0167(15) 0.0060(11) 0.0031(11) 0.0048(11)
C6 0.0100(12) 0.0128(12) 0.0202(15) 0.0055(10) 0.0038(10) 0.0041(10)
C19 0.0153(13) 0.0225(14) 0.0173(15) 0.0057(11) 0.0008(11) 0.0027(11)
C5 0.0073(12) 0.0141(12) 0.0233(15) 0.0093(11) 0.0044(11) 0.0051(10)
C13 0.0167(13) 0.0180(13) 0.0252(16) 0.0054(11) -0.0003(12) -0.0040(11)
F16 0.0203(10) 0.0725(16) 0.169(3) 0.0835(18) -0.0013(14) -0.0006(10)
C4 0.0130(12) 0.0173(13) 0.0208(15) 0.0054(11) 0.0019(11) 0.0012(10)
C24 0.0182(14) 0.0212(14) 0.0278(17) 0.0066(12) 0.0047(12) 0.0048(11)
C1 0.0135(13) 0.0190(13) 0.0268(16) 0.0121(12) 0.0058(12) 0.0058(11)
C10 0.0116(12) 0.0111(12) 0.0196(14) 0.0054(10) 0.0024(11) 0.0038(10)
C7 0.0159(13) 0.0145(12) 0.0170(14) 0.0038(10) 0.0028(11) 0.0008(10)
C8 0.0157(13) 0.0177(13) 0.0162(14) 0.0071(11) 0.0042(11) 0.0032(11)
C22 0.0179(13) 0.0238(14) 0.0138(14) 0.0033(11) 0.0009(11) 0.0036(11)
C2 0.0100(12) 0.0154(13) 0.0346(18) 0.0133(12) 0.0029(12) 0.0012(10)
C23 0.0186(14) 0.0200(14) 0.0247(16) 0.0063(12) 0.0044(12) 0.0048(11)
C16 0.0230(15) 0.0242(14) 0.0165(15) 0.0010(11) 0.0044(12) -0.0038(12)
C25 0.0206(15) 0.0224(15) 0.043(2) 0.0144(14) 0.0064(14) 0.0062(12)
C3 0.0120(13) 0.0122(12) 0.0351(18) 0.0052(11) -0.0026(12) 0.0017(10)
C14 0.0198(14) 0.0222(14) 0.0190(15) 0.0045(11) -0.0040(12) -0.0001(11)
F15 0.0852(19) 0.0517(14) 0.116(2) 0.0308(15) 0.0777(18) 0.0156(13)
O2 0.095(2) 0.0275(12) 0.0343(15) -0.0047(10) 0.0110(14) -0.0058(13)
C17 0.0216(15) 0.0284(15) 0.0192(16) 0.0054(12) 0.0015(12) -0.0044(12)
C15 0.0194(14) 0.0237(14) 0.0173(15) 0.0091(11) 0.0003(12) -0.0004(11)
C26 0.0238(17) 0.0314(18) 0.088(3) 0.033(2) 0.0171(19) 0.0064(14)
C28 0.047(2) 0.0216(16) 0.048(2) 0.0066(15) 0.0093(17) 0.0013(15)
C27 0.070(3) 0.038(2) 0.045(2) -0.0024(17) 0.022(2) -0.0071(19)

loop_
_atom_type_symbol
_atom_type_description
_atom_type_scat_dispersion_real
_atom_type_scat_dispersion_imag
_atom_type_scat_source
C C 0.0033 0.0016 'International Tables Vol C Tables 4.2.6.8 and 6.1.1.4'
H H 0.0000 0.0000 'International Tables Vol C Tables 4.2.6.8 and 6.1.1.4'
Cl Cl 0.1484 0.1585 'International Tables Vol C Tables 4.2.6.8 and 6.1.1.4'
F F 0.0171 0.0103 'International Tables Vol C Tables 4.2.6.8 and 6.1.1.4'
N N 0.0061 0.0033 'International Tables Vol C Tables 4.2.6.8 and 6.1.1.4'
O O 0.0106 0.0060 'International Tables Vol C Tables 4.2.6.8 and 6.1.1.4'
S S 0.1246 0.1234 'International Tables Vol C Tables 4.2.6.8 and 6.1.1.4'
Zn Zn 0.2839 1.4301 'International Tables Vol C Tables 4.2.6.8 and 6.1.1.4'

loop_
_exptl_crystal_face_index_h
_exptl_crystal_face_index_k
_exptl_crystal_face_index_l
_exptl_crystal_face_perp_dist
_exptl_oxdiff_crystal_face_indexfrac_h
_exptl_oxdiff_crystal_face_indexfrac_k
_exptl_oxdiff_crystal_face_indexfrac_l
_exptl_oxdiff_crystal_face_x
_exptl_oxdiff_crystal_face_y
_exptl_oxdiff_crystal_face_z
11 -2 -4 0.0315 10.9992 -2.0089 -3.9969 0.4869 -0.8919 -0.1323
-11 2 4 0.0429 -10.9992 2.0089 3.9969 -0.4869 0.8919 0.1323
-1 15 -1 0.0459 -0.9863 14.9858 -0.9913 -0.0041 0.0097 0.9884
0 -15 1 0.0444 -0.0135 -14.9849 0.9906 -0.0287 0.0774 -0.9895
1 1 29 0.0281 0.9853 1.0067 29.0227 -0.8735 -0.4852 0.1542
-1 -1 -29 0.0100 -0.9853 -1.0067 -29.0227 0.8735 0.4852 -0.1542

loop_
_geom_angle_atom_site_label_1
_geom_angle_atom_site_label_2
_geom_angle_atom_site_label_3
_geom_angle
Cl2 Zn1 Cl1 112.75(3)
N2 Zn1 Cl2 136.15(6)
N2 Zn1 Cl1 111.10(6)
N2 Zn1 N3 73.91(8)
N2 Zn1 N1 74.28(8)
N3 Zn1 Cl2 100.15(6)
N3 Zn1 Cl1 98.10(6)
N1 Zn1 Cl2 96.70(6)
N1 Zn1 Cl1 101.19(6)
N1 Zn1 N3 147.03(8)
O2 S1 C28 107.87(16)
O2 S1 C27 106.27(17)
C27 S1 C28 97.74(18)
C8 O1 C16 118.58(19)
C6 N2 Zn1 120.34(16)
C6 N2 C10 119.2(2)
C10 N2 Zn1 120.38(17)
C11 N3 Zn1 116.62(17)
C11 N3 C15 118.9(2)
C15 N3 Zn1 124.14(17)
C5 N1 Zn1 116.24(16)
C1 N1 Zn1 125.16(19)
C1 N1 C5 118.5(2)
F5 C21 C20 108.1(2)
F5 C21 C22 108.3(2)
F6 C21 F5 108.7(2)
F6 C21 C20 109.5(2)
F6 C21 C22 108.8(2)
C20 C21 C22 113.3(2)
N3 C11 C12 122.0(2)
N3 C11 C10 114.7(2)
C12 C11 C10 123.3(2)
C10 C9 C8 118.5(2)
C19 C18 C17 112.5(2)
C13 C12 C11 118.5(2)
F3 C20 C21 107.3(2)
F3 C20 C19 107.4(2)
F4 C20 F3 108.6(2)
F4 C20 C21 107.8(2)
F4 C20 C19 108.0(2)
C19 C20 C21 117.4(2)
N2 C6 C5 113.7(2)
N2 C6 C7 122.9(2)
C7 C6 C5 123.4(2)
F1 C19 F2 106.6(2)
F1 C19 C18 111.3(2)
F1 C19 C20 106.9(2)
F2 C19 C18 111.1(2)
F2 C19 C20 107.9(2)
C18 C19 C20 112.8(2)
N1 C5 C6 115.0(2)
N1 C5 C4 122.6(2)
C4 C5 C6 122.3(2)
C14 C13 C12 119.5(2)
C3 C4 C5 118.3(3)
F11 C24 C23 109.0(2)
F11 C24 C25 108.5(2)
F12 C24 F11 108.8(2)
F12 C24 C23 109.6(2)
F12 C24 C25 108.1(2)
C23 C24 C25 112.8(2)
N1 C1 C2 122.1(3)
N2 C10 C11 113.8(2)
N2 C10 C9 121.8(2)
C9 C10 C11 124.4(2)
C6 C7 C8 117.7(2)
O1 C8 C9 115.3(2)
O1 C8 C7 124.8(2)
C7 C8 C9 119.9(2)
F7 C22 C21 108.3(2)
F7 C22 C23 107.9(2)
F8 C22 F7 108.9(2)
F8 C22 C21 109.4(2)
F8 C22 C23 108.2(2)
C23 C22 C21 114.0(2)
C3 C2 C1 119.2(2)
F10 C23 F9 109.0(2)
F10 C23 C24 108.4(2)
F10 C23 C22 108.6(2)
F9 C23 C24 108.0(2)
F9 C23 C22 108.3(2)
C22 C23 C24 114.4(2)
O1 C16 C17 106.5(2)
F14 C25 F13 108.8(2)
F14 C25 C24 109.5(2)
F14 C25 C26 107.1(3)
F13 C25 C24 108.9(3)
F13 C25 C26 107.1(3)
C26 C25 C24 115.3(2)
C2 C3 C4 119.2(2)
C15 C14 C13 118.7(3)
C16 C17 C18 111.4(2)
N3 C15 C14 122.4(3)
F17 C26 C25 109.7(3)
F16 C26 F17 108.9(3)
F16 C26 C25 110.6(3)
F16 C26 F15 109.2(3)
F15 C26 F17 107.8(3)
F15 C26 C25 110.5(3)

loop_
_geom_bond_atom_site_label_1
_geom_bond_atom_site_label_2
_geom_bond_distance
Zn1 Cl2 2.2721(7)
Zn1 Cl1 2.2754(7)
Zn1 N2 2.102(2)
Zn1 N3 2.203(2)
Zn1 N1 2.199(2)
S1 O2 1.480(2)
S1 C28 1.785(3)
S1 C27 1.773(4)
F3 C20 1.357(3)
F4 C20 1.345(3)
F5 C21 1.348(3)
F6 C21 1.338(3)
F1 C19 1.356(3)
F7 C22 1.342(3)
F11 C24 1.335(3)
F10 C23 1.334(3)
F2 C19 1.361(3)
O1 C8 1.345(3)
O1 C16 1.440(3)
N2 C6 1.343(3)
N2 C10 1.345(3)
F12 C24 1.333(3)
F8 C22 1.334(3)
N3 C11 1.338(3)
N3 C15 1.342(3)
F9 C23 1.339(3)
F14 C25 1.331(3)
F17 C26 1.320(3)
N1 C5 1.342(3)
N1 C1 1.332(3)
C21 C20 1.549(4)
C21 C22 1.554(4)
F13 C25 1.336(4)
C11 C12 1.392(3)
C11 C10 1.487(4)
C9 C10 1.378(4)
C9 C8 1.398(4)
C18 C19 1.499(4)
C18 C17 1.528(3)
C12 C13 1.383(4)
C20 C19 1.549(4)
C6 C5 1.491(3)
C6 C7 1.379(4)
C5 C4 1.388(4)
C13 C14 1.381(4)
F16 C26 1.314(4)
C4 C3 1.383(4)
C24 C23 1.552(4)
C24 C25 1.553(4)
C1 C2 1.389(4)
C7 C8 1.389(3)
C22 C23 1.551(4)
C2 C3 1.375(4)
C16 C17 1.522(4)
C25 C26 1.538(4)
C14 C15 1.378(4)
F15 C26 1.319(5)
